data_7105214
loop_
_publ_author_name
'Cantat, Thibault'
'Scott, Brian L.'
'Kiplinger, Jaqueline L.'

_publ_section_title
;
 Convenient access to the anhydrous thorium tetrachloride complexes
 ThCl(4)(DME)(2), ThCl(4)(1,4-dioxane)(2) and ThCl(4)(THF)(3.5) using
 commercially available and inexpensive starting materials.
;
_journal_issue 6
_journal_name_full 'Chemical communications (Cambridge, England)'
_journal_page_first 919
_journal_page_last 921
_journal_paper_doi 10.1039/b923558b
_journal_volume 46
_journal_year 2010
_chemical_formula_sum 'C12 H32 Cl4 O10 Th'
_chemical_formula_weight 710.22
_chemical_name_systematic ?
_space_group_IT_number 60
_symmetry_cell_setting orthorhombic
_symmetry_space_group_name_Hall '-P 2ac 2b'
_symmetry_space_group_name_H-M 'P b n a'
_atom_sites_solution_hydrogens geom
_atom_sites_solution_primary direct
_atom_sites_solution_secondary difmap
_audit_creation_method SHELXL-97
_cell_angle_alpha 90.00
_cell_angle_beta 90.00
_cell_angle_gamma 90.00
_cell_formula_units_Z 4
_cell_length_a 10.2963(13)
_cell_length_b 12.3952(15)
_cell_length_c 18.491(2)
_cell_measurement_reflns_used 6195
_cell_measurement_temperature 140(1)
_cell_measurement_theta_max 54.8
_cell_measurement_theta_min 4.4
_cell_volume 2359.9(5)
_computing_cell_refinement 'SAINT+, v. 7.06 (Bruker AXS, 2001)'
_computing_data_collection 'APEX II, v. 1.08 (Bruker AXS, 2003)'
_computing_data_reduction 'SAINT+, v. 7.06 (Bruker AXS, 2001)'
_computing_molecular_graphics 'SHELXTL, v. 6.10, (Bruker AXS, 2000)'
_computing_publication_material 'SHELXTL, v. 6.10, (Bruker AXS, 2000)'
_computing_structure_refinement 'SHELXL-97 (Sheldrick, 1997)'
_computing_structure_solution 'SHELXS-97 (Sheldrick, 1990)'
_diffrn_ambient_temperature 140(1)
_diffrn_measured_fraction_theta_full 0.999
_diffrn_measured_fraction_theta_max 0.964
_diffrn_measurement_device_type 'Bruker D8 with APEXII CCD'
_diffrn_measurement_method '\w scans'
_diffrn_radiation_monochromator graphite
_diffrn_radiation_source 'fine-focus sealed tube'
_diffrn_radiation_type MoK\a
_diffrn_radiation_wavelength 0.71073
_diffrn_reflns_av_R_equivalents 0.0529
_diffrn_reflns_av_sigmaI/netI 0.0311
_diffrn_reflns_limit_h_max 13
_diffrn_reflns_limit_h_min -13
_diffrn_reflns_limit_k_max 16
_diffrn_reflns_limit_k_min -16
_diffrn_reflns_limit_l_max 23
_diffrn_reflns_limit_l_min -23
_diffrn_reflns_number 24922
_diffrn_reflns_theta_full 25.00
_diffrn_reflns_theta_max 28.40
_diffrn_reflns_theta_min 2.20
_diffrn_standards_decay_% 0
_diffrn_standards_interval_count 0
_diffrn_standards_interval_time 0
_diffrn_standards_number 0
_exptl_absorpt_coefficient_mu 6.813
_exptl_absorpt_correction_T_max 0.7723
_exptl_absorpt_correction_T_min 0.3156
_exptl_absorpt_correction_type multi-scan
_exptl_absorpt_process_details 'SADABS 2.03 (Sheldrick, 2001)'
_exptl_crystal_colour colorless
_exptl_crystal_density_diffrn 1.999
_exptl_crystal_density_method 'not measured'
_exptl_crystal_description 'rectangular plate'
_exptl_crystal_F_000 1368
_exptl_crystal_size_max 0.22
_exptl_crystal_size_mid 0.10
_exptl_crystal_size_min 0.04
_refine_diff_density_max 1.923
_refine_diff_density_min -0.984
_refine_diff_density_rms 0.157
_refine_ls_extinction_method none
_refine_ls_goodness_of_fit_ref 1.204
_refine_ls_hydrogen_treatment constr
_refine_ls_matrix_type full
_refine_ls_number_parameters 123
_refine_ls_number_reflns 2861
_refine_ls_number_restraints 0
_refine_ls_restrained_S_all 1.204
_refine_ls_R_factor_all 0.0489
_refine_ls_R_factor_gt 0.0318
_refine_ls_shift/su_max 0.001
_refine_ls_shift/su_mean 0.000
_refine_ls_structure_factor_coef Fsqd
_refine_ls_weighting_details 'calc w=1/[\s^2^(Fo^2^)+(0.0347P)^2^+0.0000P] where P=(Fo^2^+2Fc^2^)/3'
_refine_ls_weighting_scheme calc
_refine_ls_wR_factor_gt 0.0698
_refine_ls_wR_factor_ref 0.0756
_reflns_number_gt 2107
_reflns_number_total 2861
_reflns_threshold_expression >2sigma(I)
_cod_data_source_file b923558b.txt
_cod_data_source_block apx912a
_cod_depositor_comments
;
 Marking attached hydrogen atoms.

 Antanas Vaitkus,
 2016-12-20
;
_cod_original_sg_symbol_H-M 'P bna'
_cod_database_code 7105214

loop_
_symmetry_equiv_pos_as_xyz
'x, y, z'
'-x+1/2, y+1/2, -z+1/2'
'x, -y+1/2, -z'
'-x+1/2, -y, z+1/2'
'-x, -y, -z'
'x-1/2, -y-1/2, z-1/2'
'-x, y-1/2, z'
'x-1/2, y, -z-1/2'

loop_
_atom_site_label
_atom_site_type_symbol
_atom_site_fract_x
_atom_site_fract_y
_atom_site_fract_z
_atom_site_U_iso_or_equiv
_atom_site_adp_type
_atom_site_occupancy
_atom_site_symmetry_multiplicity
_atom_site_calc_flag
_atom_site_refinement_flags
_atom_site_disorder_assembly
_atom_site_disorder_group
_atom_site_attached_hydrogens
Th1 Th 0.912706(18) 0.7500 0.5000 0.01192(8) Uani 1 2 d S . . 0
Cl1 Cl 1.11225(10) 0.64303(9) 0.56998(6) 0.0209(2) Uani 1 1 d . . . 0
Cl2 Cl 0.72581(10) 0.74340(8) 0.39523(6) 0.0196(2) Uani 1 1 d . . . 0
O1 O 0.9949(3) 0.8743(2) 0.59373(14) 0.0156(6) Uani 1 1 d . . . 2
O2 O 0.8250(3) 0.9333(2) 0.48104(16) 0.0188(7) Uani 1 1 d . . . 2
O3 O 0.0944(3) 0.4269(2) 0.72472(16) 0.0226(7) Uani 1 1 d . . . 0
O4 O 0.2774(3) 0.3992(2) 0.83623(16) 0.0243(7) Uani 1 1 d . . . 0
O5 O 0.5834(3) -0.0065(3) 0.44013(17) 0.0230(7) Uani 1 1 d . . . 0
C1 C 0.1505(4) 0.5179(4) 0.7610(2) 0.0264(11) Uani 1 1 d . . . 0
H1A H 0.0949 0.5393 0.8009 0.032 Uiso 1 1 calc R . . 0
H1B H 0.1565 0.5781 0.7277 0.032 Uiso 1 1 calc R . . 0
C2 C 0.2821(4) 0.4911(4) 0.7890(3) 0.0274(11) Uani 1 1 d . . . 0
H2A H 0.3396 0.4759 0.7487 0.033 Uiso 1 1 calc R . . 0
H2B H 0.3168 0.5526 0.8151 0.033 Uiso 1 1 calc R . . 0
C3 C 0.2226(5) 0.3089(4) 0.7989(2) 0.0266(11) Uani 1 1 d . . . 0
H3A H 0.2171 0.2477 0.8315 0.032 Uiso 1 1 calc R . . 0
H3B H 0.2782 0.2890 0.7587 0.032 Uiso 1 1 calc R . . 0
C4 C 0.0893(4) 0.3363(4) 0.7712(3) 0.0282(11) Uani 1 1 d . . . 0
H4A H 0.0539 0.2751 0.7453 0.034 Uiso 1 1 calc R . . 0
H4B H 0.0323 0.3519 0.8117 0.034 Uiso 1 1 calc R . . 0
C5 C 0.5639(4) 0.0935(4) 0.4772(3) 0.0241(10) Uani 1 1 d . . . 0
H5A H 0.4941 0.1334 0.4542 0.029 Uiso 1 1 calc R . . 0
H5B H 0.6423 0.1367 0.4744 0.029 Uiso 1 1 calc R . . 0
C6 C 0.4697(4) -0.0729(4) 0.4446(3) 0.0265(11) Uani 1 1 d . . . 0
H6A H 0.4854 -0.1409 0.4202 0.032 Uiso 1 1 calc R . . 0
H6B H 0.3976 -0.0372 0.4207 0.032 Uiso 1 1 calc R . . 0

loop_
_atom_site_aniso_label
_atom_site_aniso_U_11
_atom_site_aniso_U_22
_atom_site_aniso_U_33
_atom_site_aniso_U_23
_atom_site_aniso_U_13
_atom_site_aniso_U_12
Th1 0.01021(12) 0.01218(12) 0.01337(13) -0.00093(9) 0.000 0.000
Cl1 0.0207(5) 0.0176(5) 0.0243(6) -0.0032(5) -0.0072(5) 0.0046(4)
Cl2 0.0160(5) 0.0227(5) 0.0201(5) -0.0031(4) -0.0042(4) 0.0011(4)
O1 0.0139(15) 0.0160(15) 0.0169(15) -0.0027(12) -0.0009(12) -0.0015(12)
O2 0.0164(16) 0.0165(16) 0.0235(17) -0.0005(12) -0.0004(12) 0.0016(13)
O3 0.0265(18) 0.0233(17) 0.0182(17) -0.0009(13) -0.0089(13) 0.0023(13)
O4 0.0217(17) 0.0291(17) 0.0219(17) -0.0005(14) -0.0082(14) 0.0016(13)
O5 0.0172(16) 0.0265(18) 0.0253(18) -0.0031(15) 0.0035(13) 0.0010(12)
C1 0.029(3) 0.024(3) 0.026(3) -0.001(2) -0.001(2) 0.005(2)
C2 0.025(3) 0.025(3) 0.031(3) -0.001(2) -0.006(2) -0.002(2)
C3 0.028(3) 0.027(3) 0.024(3) -0.001(2) -0.004(2) 0.005(2)
C4 0.029(3) 0.029(3) 0.027(3) 0.001(2) -0.007(2) -0.005(2)
C5 0.015(2) 0.022(3) 0.035(3) 0.004(2) -0.002(2) 0.0024(19)
C6 0.015(2) 0.030(3) 0.035(3) -0.009(2) -0.002(2) 0.000(2)

loop_
_atom_type_symbol
_atom_type_description
_atom_type_scat_dispersion_real
_atom_type_scat_dispersion_imag
_atom_type_scat_source
C C 0.0033 0.0016 'International Tables Vol C Tables 4.2.6.8 and 6.1.1.4'
H H 0.0000 0.0000 'International Tables Vol C Tables 4.2.6.8 and 6.1.1.4'
O O 0.0106 0.0060 'International Tables Vol C Tables 4.2.6.8 and 6.1.1.4'
Cl Cl 0.1484 0.1585 'International Tables Vol C Tables 4.2.6.8 and 6.1.1.4'
Th Th -7.2400 8.8979 'International Tables Vol C Tables 4.2.6.8 and 6.1.1.4'

loop_
_geom_angle_atom_site_label_1
_geom_angle_atom_site_label_2
_geom_angle_atom_site_label_3
_geom_angle
_geom_angle_site_symmetry_1
_geom_angle_site_symmetry_3
_geom_angle_publ_flag
O2 Th1 O2 137.10(14) . 3_566 ?
O2 Th1 O1 69.56(9) . . ?
O2 Th1 O1 126.87(9) 3_566 . ?
O2 Th1 O1 126.87(9) . 3_566 ?
O2 Th1 O1 69.56(9) 3_566 3_566 ?
O1 Th1 O1 139.90(13) . 3_566 ?
O2 Th1 Cl2 79.37(7) . 3_566 ?
O2 Th1 Cl2 70.69(7) 3_566 3_566 ?
O1 Th1 Cl2 74.04(7) . 3_566 ?
O1 Th1 Cl2 139.29(7) 3_566 3_566 ?
O2 Th1 Cl2 70.69(7) . . ?
O2 Th1 Cl2 79.37(7) 3_566 . ?
O1 Th1 Cl2 139.29(7) . . ?
O1 Th1 Cl2 74.04(7) 3_566 . ?
Cl2 Th1 Cl2 90.43(5) 3_566 . ?
O2 Th1 Cl1 76.37(7) . 3_566 ?
O2 Th1 Cl1 141.15(7) 3_566 3_566 ?
O1 Th1 Cl1 76.97(7) . 3_566 ?
O1 Th1 Cl1 73.51(7) 3_566 3_566 ?
Cl2 Th1 Cl1 147.19(3) 3_566 3_566 ?
Cl2 Th1 Cl1 101.88(3) . 3_566 ?
O2 Th1 Cl1 141.15(7) . . ?
O2 Th1 Cl1 76.37(7) 3_566 . ?
O1 Th1 Cl1 73.51(7) . . ?
O1 Th1 Cl1 76.97(7) 3_566 . ?
Cl2 Th1 Cl1 101.88(3) 3_566 . ?
Cl2 Th1 Cl1 147.19(3) . . ?
Cl1 Th1 Cl1 84.09(5) 3_566 . ?
C4 O3 C1 110.8(3) . . ?
C3 O4 C2 109.9(3) . . ?
C5 O5 C6 110.8(3) . . ?
O3 C1 C2 110.7(4) . . ?
O3 C1 H1A 109.5 . . ?
C2 C1 H1A 109.5 . . ?
O3 C1 H1B 109.5 . . ?
C2 C1 H1B 109.5 . . ?
H1A C1 H1B 108.1 . . ?
O4 C2 C1 111.0(4) . . ?
O4 C2 H2A 109.4 . . ?
C1 C2 H2A 109.4 . . ?
O4 C2 H2B 109.4 . . ?
C1 C2 H2B 109.4 . . ?
H2A C2 H2B 108.0 . . ?
O4 C3 C4 110.3(4) . . ?
O4 C3 H3A 109.6 . . ?
C4 C3 H3A 109.6 . . ?
O4 C3 H3B 109.6 . . ?
C4 C3 H3B 109.6 . . ?
H3A C3 H3B 108.1 . . ?
O3 C4 C3 110.6(4) . . ?
O3 C4 H4A 109.5 . . ?
C3 C4 H4A 109.5 . . ?
O3 C4 H4B 109.5 . . ?
C3 C4 H4B 109.5 . . ?
H4A C4 H4B 108.1 . . ?
O5 C5 C6 110.2(4) . 5_656 ?
O5 C5 H5A 109.6 . . ?
C6 C5 H5A 109.6 5_656 . ?
O5 C5 H5B 109.6 . . ?
C6 C5 H5B 109.6 5_656 . ?
H5A C5 H5B 108.1 . . ?
O5 C6 C5 109.9(4) . 5_656 ?
O5 C6 H6A 109.7 . . ?
C5 C6 H6A 109.7 5_656 . ?
O5 C6 H6B 109.7 . . ?
C5 C6 H6B 109.7 5_656 . ?
H6A C6 H6B 108.2 . . ?

loop_
_geom_bond_atom_site_label_1
_geom_bond_atom_site_label_2
_geom_bond_distance
_geom_bond_site_symmetry_2
_geom_bond_publ_flag
Th1 O2 2.470(3) . ?
Th1 O2 2.470(3) 3_566 ?
Th1 O1 2.469(3) . ?
Th1 O1 2.469(3) 3_566 ?
Th1 Cl2 2.7318(11) 3_566 ?
Th1 Cl2 2.7318(11) . ?
Th1 Cl1 2.7665(11) 3_566 ?
Th1 Cl1 2.7665(11) . ?
O3 C4 1.416(6) . ?
O3 C1 1.433(5) . ?
O4 C3 1.431(5) . ?
O4 C2 1.437(5) . ?
O5 C5 1.430(6) . ?
O5 C6 1.433(5) . ?
C1 C2 1.488(6) . ?
C1 H1A 0.9700 . ?
C1 H1B 0.9700 . ?
C2 H2A 0.9700 . ?
C2 H2B 0.9700 . ?
C3 C4 1.504(6) . ?
C3 H3A 0.9700 . ?
C3 H3B 0.9700 . ?
C4 H4A 0.9700 . ?
C4 H4B 0.9700 . ?
C5 C6 1.509(7) 5_656 ?
C5 H5A 0.9700 . ?
C5 H5B 0.9700 . ?
C6 C5 1.509(7) 5_656 ?
C6 H6A 0.9700 . ?
C6 H6B 0.9700 . ?
